data_4068268
loop_
_publ_author_name
'Friedrich, Anja'
'Ghosh, Rajshekhar'
'Kolb, Roman'
'Herdtweck, Eberhardt'
'Schneider, Sven'

_publ_section_title
;
 Iridium Olefin Complexes Bearing Dialkylamino/amido PNP Pincer Ligands:
 Synthesis, Reactivity, and Solution Dynamics&#x2020;
;
_journal_issue 3
_journal_name_full Organometallics
_journal_page_first 708
_journal_paper_doi 10.1021/om800423u
_journal_volume 28
_journal_year 2009
_chemical_formula_moiety 'C17 H37 Ir N O P2, F6 P'
_chemical_formula_sum 'C17 H37 F6 Ir N O P3'
_chemical_formula_weight 670.61
_chemical_name_systematic ?
_space_group_IT_number 14
_symmetry_cell_setting monoclinic
_symmetry_Int_Tables_number 14
_symmetry_space_group_name_Hall '-P 2ybc'
_symmetry_space_group_name_H-M 'P 1 21/c 1'
_atom_sites_solution_hydrogens geom
_atom_sites_solution_primary direct
_atom_sites_solution_secondary difmap
_cell_angle_alpha 90
_cell_angle_beta 94.818(1)
_cell_angle_gamma 90
_cell_formula_units_Z 4
_cell_length_a 8.6581(1)
_cell_length_b 15.6096(2)
_cell_length_c 18.5711(2)
_cell_measurement_reflns_used 14135
_cell_measurement_temperature 153(1)
_cell_measurement_theta_max 25.30
_cell_measurement_theta_min 2.99
_cell_volume 2501.01(5)
_computing_cell_refinement 'CrysAlis (Oxford, 2005)'
_computing_data_collection 'CrysAlis (Oxford, 2005)'
_computing_data_reduction 'CrysAlis (Oxford, 2005)'
_computing_molecular_graphics 'PLATON (Spek, 2007)'
_computing_publication_material 'PLATON (Spek, 2007)'
_computing_structure_refinement 'SHELXL-97 (Sheldrick, 1998)'
_computing_structure_solution 'SIR92 (Altomare, 1994)'
_diffrn_ambient_temperature 153(1)
_diffrn_detector 'CCD plate'
_diffrn_detector_area_resol_mean 16.0
_diffrn_measured_fraction_theta_full 0.997
_diffrn_measured_fraction_theta_max 0.997
_diffrn_measurement_device '\k-geometry diffractometer'
_diffrn_measurement_device_type 'Xcalibur \k-CCD diffractometer'
_diffrn_measurement_method 'phi- and omega-rotation'
_diffrn_radiation_monochromator graphite
_diffrn_radiation_source 'sealed tube, Enhance (Mo) X-ray Source'
_diffrn_radiation_type 'Mo K\a'
_diffrn_radiation_wavelength 0.71073
_diffrn_reflns_av_R_equivalents 0.0463
_diffrn_reflns_av_sigmaI/netI 0.0319
_diffrn_reflns_limit_h_max 10
_diffrn_reflns_limit_h_min -10
_diffrn_reflns_limit_k_max 18
_diffrn_reflns_limit_k_min -18
_diffrn_reflns_limit_l_max 22
_diffrn_reflns_limit_l_min -22
_diffrn_reflns_number 29964
_diffrn_reflns_theta_full 25.30
_diffrn_reflns_theta_max 25.30
_diffrn_reflns_theta_min 2.99
_diffrn_standards_decay_% 0
_exptl_absorpt_coefficient_mu 5.583
_exptl_absorpt_correction_T_max 0.7600
_exptl_absorpt_correction_T_min 0.5593
_exptl_absorpt_correction_type multi-scan
_exptl_absorpt_process_details
;
CrysAlis RED, Oxford Diffraction Ltd.,
Version 1.171.29.9 (release 23-03-2006 CrysAlis171 .NET)
(compiled Mar 23 2006,23:39:28)
Empirical absorption correction using spherical harmonics,
 implemented in SCALE3 ABSPACK scaling algorithm.
;
_exptl_crystal_colour yellow
_exptl_crystal_density_diffrn 1.781
_exptl_crystal_density_meas ?
_exptl_crystal_density_method none
_exptl_crystal_description fragment
_exptl_crystal_F_000 1320
_exptl_crystal_size_max 0.46
_exptl_crystal_size_mid 0.18
_exptl_crystal_size_min 0.05
_refine_diff_density_max 2.776
_refine_diff_density_min -1.029
_refine_diff_density_rms 0.159
_refine_ls_extinction_method none
_refine_ls_goodness_of_fit_ref 1.075
_refine_ls_hydrogen_treatment constr
_refine_ls_matrix_type full
_refine_ls_number_parameters 270
_refine_ls_number_reflns 4554
_refine_ls_number_restraints 0
_refine_ls_restrained_S_all 1.075
_refine_ls_R_factor_all 0.0535
_refine_ls_R_factor_gt 0.0360
_refine_ls_shift/su_max 0.000
_refine_ls_shift/su_mean 0.000
_refine_ls_structure_factor_coef Fsqd
_refine_ls_weighting_details 'calc w=1/[\s^2^(Fo^2^)+(0.0565P)^2^+8.1497P] where P=(Fo^2^+2Fc^2^)/3'
_refine_ls_weighting_scheme calc
_refine_ls_wR_factor_gt 0.0893
_refine_ls_wR_factor_ref 0.1038
_reflns_number_gt 3506
_reflns_number_total 4554
_reflns_threshold_expression I>2\s(I)
_cod_data_source_file om800423u_si_002.cif
_cod_data_source_block SVEG-1080-153
_cod_depositor_comments
;
The following automatic conversions were performed:

'_symmetry_cell_setting' value 'Monoclinic' changed to 'monoclinic'
according to /home/saulius/struct/CIF-dictionaries/cif_core.dic
dictionary named 'cif_core.dic' version 2.4.2 from 2011-04-26.

Automatic conversion script
Id: cif_fix_values 1715 2011-07-08 13:25:40Z adriana 

The following automatic conversions were performed:

'_exptl_crystal_density_meas' value 'none' was changed to '?' - the
value is perceived as not measured.

Automatic conversion script
Id: cif_fix_values 3008 2015-01-20 13:52:24Z robertas 
;
_cod_original_sg_symbol_H-M 'P 21/c'
_cod_database_code 4068268

loop_
_symmetry_equiv_pos_site_id
_symmetry_equiv_pos_as_xyz
1 x,y,z
2 -x,1/2+y,1/2-z
3 -x,-y,-z
4 x,1/2-y,1/2+z

loop_
_atom_site_aniso_label
_atom_site_aniso_U_11
_atom_site_aniso_U_22
_atom_site_aniso_U_33
_atom_site_aniso_U_23
_atom_site_aniso_U_13
_atom_site_aniso_U_12
Ir1 0.0312(2) 0.0232(2) 0.0290(2) 0.0008(1) 0.0067(1) -0.0005(1)
P1 0.0317(10) 0.0231(8) 0.0304(9) 0.0022(7) 0.0060(7) -0.0006(7)
P2 0.0309(10) 0.0269(9) 0.0379(10) 0.0052(8) 0.0049(8) -0.0018(7)
O1 0.113(6) 0.056(4) 0.037(4) -0.010(3) 0.002(4) -0.011(4)
N1 0.038(3) 0.034(3) 0.030(3) 0.003(3) 0.008(3) -0.001(3)
C20 0.052(5) 0.026(4) 0.045(5) -0.001(3) 0.009(4) -0.005(3)
C2 0.047(5) 0.034(4) 0.035(4) -0.007(3) 0.007(3) 0.004(3)
C3 0.057(5) 0.028(4) 0.034(4) -0.005(3) 0.001(4) -0.002(3)
C4 0.043(4) 0.044(4) 0.028(4) -0.001(3) 0.011(3) -0.004(3)
C5 0.046(5) 0.044(5) 0.037(4) 0.006(3) 0.000(3) -0.006(4)
C6 0.047(5) 0.021(3) 0.053(5) 0.006(3) 0.003(4) 0.008(3)
C7 0.066(6) 0.035(4) 0.054(5) 0.009(4) -0.014(4) 0.006(4)
C8 0.052(5) 0.041(5) 0.090(7) 0.011(5) 0.014(5) 0.010(4)
C9 0.043(4) 0.031(4) 0.035(4) 0.004(3) 0.008(3) -0.003(3)
C10 0.037(4) 0.041(5) 0.080(7) 0.000(4) 0.006(4) 0.005(4)
C11 0.047(5) 0.038(4) 0.072(6) -0.001(4) 0.014(4) -0.012(4)
C12 0.033(4) 0.051(5) 0.045(5) 0.003(4) 0.006(3) -0.010(4)
C13 0.031(5) 0.070(7) 0.092(8) 0.002(5) 0.008(5) -0.001(4)
C14 0.055(6) 0.073(7) 0.055(5) 0.019(5) -0.004(4) -0.036(5)
C15 0.056(5) 0.023(4) 0.053(5) 0.009(3) 0.013(4) 0.001(3)
C16 0.056(6) 0.054(5) 0.064(6) 0.017(5) 0.014(5) 0.021(4)
C17 0.086(7) 0.037(5) 0.058(6) -0.017(4) 0.009(5) 0.007(5)
P3 0.0381(11) 0.0383(11) 0.0429(12) 0.0007(9) 0.0051(9) 0.0004(9)
F1 0.079(4) 0.084(5) 0.122(6) -0.037(4) 0.001(4) 0.033(4)
F2 0.093(5) 0.110(5) 0.078(4) -0.014(4) -0.007(3) 0.053(4)
F3 0.125(7) 0.095(6) 0.200(10) 0.019(6) 0.069(6) -0.034(5)
F4 0.070(4) 0.180(7) 0.071(4) -0.029(5) -0.008(3) 0.042(5)
F5 0.089(5) 0.330(16) 0.056(4) -0.062(6) -0.027(4) 0.079(7)
F6 0.124(7) 0.089(6) 0.182(9) 0.032(5) 0.044(6) -0.030(5)

loop_
_atom_site_label
_atom_site_type_symbol
_atom_site_thermal_displace_type
_atom_site_fract_x
_atom_site_fract_y
_atom_site_fract_z
_atom_site_occupancy
_atom_site_U_iso_or_equiv
_atom_site_calc_flag
_atom_site_refinement_flags
Ir1 Ir Uani 0.28355(3) 0.17851(2) 0.11316(1) 1.000 0.0276(1) . .
P1 P Uani 0.3640(2) 0.31735(11) 0.09951(9) 1.000 0.0282(5) . .
P2 P Uani 0.2120(2) 0.04675(12) 0.15479(10) 1.000 0.0318(6) . .
O1 O Uani 0.2335(9) 0.1386(4) -0.0431(3) 1.000 0.069(3) . .
N1 N Uani 0.3205(7) 0.2077(4) 0.2248(3) 1.000 0.0337(17) . .
C20 C Uani 0.2513(10) 0.1537(5) 0.0182(4) 1.000 0.041(3) . .
C2 C Uani 0.3007(9) 0.3002(5) 0.2416(4) 1.000 0.039(3) . .
C3 C Uani 0.3962(10) 0.3541(5) 0.1936(4) 1.000 0.040(3) . .
C4 C Uani 0.2293(9) 0.1544(5) 0.2725(4) 1.000 0.038(2) . .
C5 C Uani 0.2467(10) 0.0598(5) 0.2532(4) 1.000 0.043(3) . .
C6 C Uani 0.2274(9) 0.3938(5) 0.0541(4) 1.000 0.040(3) . .
C7 C Uani 0.2009(11) 0.3740(5) -0.0263(5) 1.000 0.053(3) . .
C8 C Uani 0.0754(10) 0.3950(6) 0.0892(6) 1.000 0.061(3) . .
C9 C Uani 0.5485(9) 0.3323(4) 0.0597(4) 1.000 0.036(2) . .
C10 C Uani 0.6657(9) 0.2642(5) 0.0876(5) 1.000 0.053(3) . .
C11 C Uani 0.6179(10) 0.4219(5) 0.0710(5) 1.000 0.052(3) . .
C12 C Uani 0.0085(8) 0.0153(5) 0.1364(4) 1.000 0.043(3) . .
C13 C Uani -0.1003(10) 0.0914(6) 0.1436(6) 1.000 0.064(4) . .
C14 C Uani -0.0357(11) -0.0607(6) 0.1814(5) 1.000 0.062(3) . .
C15 C Uani 0.3271(10) -0.0467(5) 0.1313(4) 1.000 0.044(3) . .
C16 C Uani 0.4996(10) -0.0222(6) 0.1396(5) 1.000 0.058(3) . .
C17 C Uani 0.2768(12) -0.0837(5) 0.0583(5) 1.000 0.060(3) . .
P3 P Uani 0.7183(2) 0.16253(13) 0.34394(11) 1.000 0.0397(7) . .
F1 F Uani 0.5838(7) 0.2309(4) 0.3531(4) 1.000 0.095(3) . .
F2 F Uani 0.8473(8) 0.0952(5) 0.3324(3) 1.000 0.095(3) . .
F3 F Uani 0.8238(10) 0.2301(5) 0.3115(6) 1.000 0.137(5) . .
F4 F Uani 0.6418(8) 0.1436(6) 0.2642(4) 1.000 0.108(3) . .
F5 F Uani 0.7857(9) 0.1780(8) 0.4210(4) 1.000 0.160(6) . .
F6 F Uani 0.6035(10) 0.0939(5) 0.3696(5) 1.000 0.130(4) . .
H1 H Uiso 0.42410 0.19520 0.23790 1.000 0.0400 calc R
H11 H Uiso 0.33490 0.31100 0.29300 1.000 0.0460 calc R
H12 H Uiso 0.19000 0.31610 0.23340 1.000 0.0460 calc R
H21 H Uiso 0.11870 0.17100 0.26610 1.000 0.0460 calc R
H22 H Uiso 0.26700 0.16390 0.32370 1.000 0.0460 calc R
H31 H Uiso 0.50750 0.34910 0.21010 1.000 0.0470 calc R
H32 H Uiso 0.36600 0.41500 0.19680 1.000 0.0470 calc R
H41 H Uiso 0.17140 0.02500 0.27790 1.000 0.0510 calc R
H42 H Uiso 0.35240 0.03980 0.26960 1.000 0.0510 calc R
H51 H Uiso 0.52830 0.32350 0.00640 1.000 0.0440 calc R
H61 H Uiso 0.54030 0.46500 0.05470 1.000 0.0780 calc R
H62 H Uiso 0.70860 0.42760 0.04320 1.000 0.0780 calc R
H63 H Uiso 0.64930 0.43060 0.12240 1.000 0.0780 calc R
H71 H Uiso 0.61920 0.20730 0.08100 1.000 0.0790 calc R
H72 H Uiso 0.69510 0.27400 0.13910 1.000 0.0790 calc R
H73 H Uiso 0.75810 0.26790 0.06070 1.000 0.0790 calc R
H81 H Uiso 0.27430 0.45220 0.05940 1.000 0.0480 calc R
H91 H Uiso 0.30080 0.37190 -0.04740 1.000 0.0790 calc R
H92 H Uiso 0.13610 0.41890 -0.05030 1.000 0.0790 calc R
H93 H Uiso 0.14870 0.31860 -0.03300 1.000 0.0790 calc R
H101 H Uiso 0.09510 0.40920 0.14050 1.000 0.0910 calc R
H102 H Uiso 0.02640 0.33840 0.08430 1.000 0.0910 calc R
H103 H Uiso 0.00630 0.43810 0.06540 1.000 0.0910 calc R
H111 H Uiso -0.00480 -0.00330 0.08470 1.000 0.0520 calc R
H121 H Uiso -0.06120 0.14110 0.11860 1.000 0.0960 calc R
H122 H Uiso -0.10540 0.10510 0.19490 1.000 0.0960 calc R
H123 H Uiso -0.20410 0.07670 0.12210 1.000 0.0960 calc R
H131 H Uiso 0.03340 -0.10900 0.17350 1.000 0.0930 calc R
H132 H Uiso -0.14310 -0.07730 0.16700 1.000 0.0930 calc R
H133 H Uiso -0.02590 -0.04500 0.23270 1.000 0.0930 calc R
H141 H Uiso 0.31140 -0.09220 0.16790 1.000 0.0520 calc R
H151 H Uiso 0.17090 -0.10580 0.05840 1.000 0.0900 calc R
H152 H Uiso 0.34690 -0.13040 0.04740 1.000 0.0900 calc R
H153 H Uiso 0.27990 -0.03890 0.02140 1.000 0.0900 calc R
H161 H Uiso 0.56280 -0.07320 0.13280 1.000 0.0860 calc R
H162 H Uiso 0.52020 0.02090 0.10320 1.000 0.0860 calc R
H163 H Uiso 0.52580 0.00130 0.18800 1.000 0.0860 calc R

loop_
_atom_type_symbol
_atom_type_description
_atom_type_scat_dispersion_real
_atom_type_scat_dispersion_imag
_atom_type_scat_source
P P 0.1023 0.0942 'International Tables Vol C Tables 4.2.6.8 and 6.1.1.4'
O O 0.0106 0.0060 'International Tables Vol C Tables 4.2.6.8 and 6.1.1.4'
N N 0.0061 0.0033 'International Tables Vol C Tables 4.2.6.8 and 6.1.1.4'
Ir Ir -1.4442 7.9887 'International Tables Vol C Tables 4.2.6.8 and 6.1.1.4'
F F 0.0171 0.0103 'International Tables Vol C Tables 4.2.6.8 and 6.1.1.4'
H H 0.0000 0.0000 'International Tables Vol C Tables 4.2.6.8 and 6.1.1.4'
C C 0.0033 0.0016 'International Tables Vol C Tables 4.2.6.8 and 6.1.1.4'

loop_
_geom_angle_atom_site_label_1
_geom_angle_atom_site_label_2
_geom_angle_atom_site_label_3
_geom_angle
_geom_angle_publ_flag
P1 Ir1 P2 166.75(6) yes
P1 Ir1 N1 83.28(17) yes
P1 Ir1 C20 96.8(3) yes
P2 Ir1 N1 83.47(17) yes
P2 Ir1 C20 96.5(3) yes
N1 Ir1 C20 179.8(3) yes
Ir1 P1 C3 102.3(3) yes
Ir1 P1 C6 118.3(3) yes
Ir1 P1 C9 116.6(2) yes
C3 P1 C6 105.9(4) yes
C3 P1 C9 106.0(4) yes
C6 P1 C9 106.4(3) yes
Ir1 P2 C5 102.1(3) yes
Ir1 P2 C12 117.3(3) yes
Ir1 P2 C15 117.6(3) yes
C5 P2 C12 106.8(4) yes
C5 P2 C15 106.1(4) yes
C12 P2 C15 106.0(4) yes
F2 P3 F4 89.7(4) yes
F2 P3 F5 90.8(4) yes
F2 P3 F6 93.5(4) yes
F3 P3 F4 88.7(5) yes
F3 P3 F5 93.8(6) yes
F3 P3 F6 174.7(5) yes
F4 P3 F5 177.5(5) yes
F4 P3 F6 86.1(5) yes
F5 P3 F6 91.5(5) yes
F1 P3 F2 178.1(4) yes
F1 P3 F3 92.6(4) yes
F1 P3 F4 88.5(4) yes
F1 P3 F5 91.1(5) yes
F1 P3 F6 86.4(4) yes
F2 P3 F3 87.3(4) yes
Ir1 N1 C2 113.7(4) yes
Ir1 N1 C4 114.7(4) yes
C2 N1 C4 109.9(6) yes
Ir1 N1 H1 106.00 no
C2 N1 H1 106.00 no
C4 N1 H1 106.00 no
N1 C2 C3 109.6(6) yes
P1 C3 C2 109.8(5) yes
N1 C4 C5 109.4(6) yes
P2 C5 C4 109.2(5) yes
P1 C6 C8 111.1(6) yes
C7 C6 C8 111.0(7) no
P1 C6 C7 110.9(5) yes
C10 C9 C11 110.3(6) no
P1 C9 C10 110.6(5) yes
P1 C9 C11 114.0(5) yes
C13 C12 C14 111.9(7) no
P2 C12 C13 111.4(6) yes
P2 C12 C14 112.9(6) yes
P2 C15 C16 108.7(6) yes
P2 C15 C17 113.4(6) yes
C16 C15 C17 113.0(7) no
Ir1 C20 O1 178.6(7) yes
N1 C2 H12 110.00 no
N1 C2 H11 110.00 no
C3 C2 H11 110.00 no
C3 C2 H12 110.00 no
H11 C2 H12 108.00 no
P1 C3 H31 110.00 no
P1 C3 H32 110.00 no
C2 C3 H31 110.00 no
C2 C3 H32 110.00 no
H31 C3 H32 108.00 no
N1 C4 H21 110.00 no
N1 C4 H22 110.00 no
C5 C4 H21 110.00 no
C5 C4 H22 110.00 no
H21 C4 H22 108.00 no
P2 C5 H41 110.00 no
P2 C5 H42 110.00 no
C4 C5 H42 110.00 no
H41 C5 H42 108.00 no
C4 C5 H41 110.00 no
C8 C6 H81 108.00 no
P1 C6 H81 108.00 no
C7 C6 H81 108.00 no
C6 C7 H91 109.00 no
C6 C7 H93 109.00 no
H91 C7 H92 109.00 no
C6 C7 H92 109.00 no
H92 C7 H93 109.00 no
H91 C7 H93 109.00 no
H101 C8 H103 109.00 no
H101 C8 H102 109.00 no
C6 C8 H101 110.00 no
C6 C8 H102 109.00 no
C6 C8 H103 109.00 no
H102 C8 H103 109.00 no
P1 C9 H51 107.00 no
C10 C9 H51 107.00 no
C11 C9 H51 107.00 no
C9 C10 H71 110.00 no
C9 C10 H72 109.00 no
C9 C10 H73 109.00 no
H71 C10 H72 110.00 no
H71 C10 H73 110.00 no
H72 C10 H73 109.00 no
C9 C11 H61 110.00 no
C9 C11 H62 110.00 no
C9 C11 H63 110.00 no
H61 C11 H62 110.00 no
H61 C11 H63 109.00 no
H62 C11 H63 109.00 no
C13 C12 H111 107.00 no
P2 C12 H111 107.00 no
C14 C12 H111 107.00 no
C12 C13 H123 109.00 no
C12 C13 H121 110.00 no
C12 C13 H122 109.00 no
H122 C13 H123 109.00 no
H121 C13 H122 109.00 no
H121 C13 H123 110.00 no
H132 C14 H133 109.00 no
C12 C14 H131 109.00 no
C12 C14 H132 109.00 no
C12 C14 H133 110.00 no
H131 C14 H132 109.00 no
H131 C14 H133 109.00 no
P2 C15 H141 107.00 no
C16 C15 H141 107.00 no
C17 C15 H141 107.00 no
C15 C16 H161 109.00 no
C15 C16 H162 109.00 no
C15 C16 H163 109.00 no
H161 C16 H162 109.00 no
H161 C16 H163 109.00 no
H162 C16 H163 110.00 no
C15 C17 H151 109.00 no
C15 C17 H152 110.00 no
C15 C17 H153 109.00 no
H151 C17 H152 110.00 no
H151 C17 H153 109.00 no
H152 C17 H153 109.00 no

loop_
_geom_bond_atom_site_label_1
_geom_bond_atom_site_label_2
_geom_bond_distance
_geom_bond_publ_flag
Ir1 P1 2.2970(17) yes
Ir1 P2 2.3004(19) yes
Ir1 N1 2.121(6) yes
Ir1 C20 1.804(7) yes
P1 C3 1.838(8) yes
P1 C6 1.835(8) yes
P1 C9 1.831(8) yes
P2 C5 1.838(8) yes
P2 C12 1.833(7) yes
P2 C15 1.840(8) yes
P3 F4 1.598(8) yes
P3 F5 1.519(8) yes
P3 F6 1.563(9) yes
P3 F3 1.550(9) yes
P3 F1 1.599(6) yes
P3 F2 1.562(8) yes
O1 C20 1.160(9) yes
N1 C4 1.489(10) yes
N1 C2 1.490(10) yes
N1 H1 0.9300 no
C2 C3 1.520(11) no
C4 C5 1.530(11) no
C6 C8 1.517(12) no
C6 C7 1.523(12) no
C9 C11 1.530(10) no
C9 C10 1.530(11) no
C12 C14 1.519(12) no
C12 C13 1.529(12) no
C15 C17 1.504(12) no
C15 C16 1.537(12) no
C2 H11 0.9900 no
C2 H12 0.9900 no
C3 H32 0.9900 no
C3 H31 0.9900 no
C4 H21 0.9900 no
C4 H22 0.9900 no
C5 H41 0.9900 no
C5 H42 0.9900 no
C6 H81 1.0000 no
C7 H92 0.9800 no
C7 H93 0.9800 no
C7 H91 0.9800 no
C8 H102 0.9800 no
C8 H101 0.9800 no
C8 H103 0.9800 no
C9 H51 1.0000 no
C10 H71 0.9800 no
C10 H72 0.9800 no
C10 H73 0.9800 no
C11 H62 0.9800 no
C11 H61 0.9800 no
C11 H63 0.9800 no
C12 H111 1.0000 no
C13 H121 0.9800 no
C13 H123 0.9800 no
C13 H122 0.9800 no
C14 H133 0.9800 no
C14 H132 0.9800 no
C14 H131 0.9800 no
C15 H141 1.0000 no
C16 H162 0.9800 no
C16 H161 0.9800 no
C16 H163 0.9800 no
C17 H153 0.9800 no
C17 H151 0.9800 no
C17 H152 0.9800 no
